data_2003449
loop_
_publ_author_name
'Colucci, J.'
'Gajda, C.'
'Lautens, M.'
'Lough, A. J.'

_publ_section_title
;Product of an <i>S</i>~<i>N~</i>2' Ring-Opening Reaction,
 (1<i>R</i>*,2<i>R</i>*,3<i>R</i>*,4<i>R</i>*,7<i>R</i>*)-2,4,7-Trimethylcyclohept-5-ene-1,3-diol
;
_journal_issue 5
_journal_name_full 'Acta Crystallographica Section C'
_journal_page_first 912
_journal_page_last 914
_journal_paper_doi 10.1107/S0108270194011194
_journal_volume 51
_journal_year 1995
_chemical_formula_sum 'C10 H18 O2'
_chemical_formula_weight 170.24
_chemical_name_systematic
;
 (1R*, 2R*, 3R*, 4R*, 7R*)-2,4,7-trimethylcyclohept-5-ene-1,3-diol
;
_space_group_IT_number 88
_symmetry_cell_setting tetragonal
_symmetry_space_group_name_Hall '-I 4ad'
_symmetry_space_group_name_H-M 'I 41/a :2'
_cell_angle_alpha 90.00
_cell_angle_beta 90.00
_cell_angle_gamma 90.00
_cell_formula_units_Z 16
_cell_length_a 19.942(3)
_cell_length_b 19.942(3)
_cell_length_c 10.294(2)
_cell_measurement_reflns_used 24
_cell_measurement_temperature 293(2)
_cell_measurement_theta_max 28.6
_cell_measurement_theta_min 19.8
_cell_volume 4093.8(12)
_computing_cell_refinement 'CAD-4 Software (Enraf-Nonius, 1989)'
_computing_data_collection 'CAD-4 Software (Enraf-Nonius, 1989)'
_computing_data_reduction 'XCAD-4 Software (Siemens, 1993)'
_computing_molecular_graphics 'SHELXTL/PC (Sheldrick, 1990)'
_computing_publication_material 'SHELXL93 (Sheldrick, 1993)'
_computing_structure_refinement 'SHELXL93 (Sheldrick, 1993)'
_computing_structure_solution 'SHELXTL/PC (Sheldrick, 1990)'
_diffrn_ambient_temperature 293(2)
_diffrn_measurement_device 'Enraf-Nonius CAD4'
_diffrn_measurement_method \w/2\q
_diffrn_radiation_monochromator graphite
_diffrn_radiation_source 'fine-focus sealed tube'
_diffrn_radiation_type MoK\a
_diffrn_radiation_wavelength 0.71073
_diffrn_reflns_av_R_equivalents 0.0281
_diffrn_reflns_av_sigmaI/netI 0.0970
_diffrn_reflns_limit_h_max 23
_diffrn_reflns_limit_h_min 0
_diffrn_reflns_limit_k_max 23
_diffrn_reflns_limit_k_min 0
_diffrn_reflns_limit_l_max 12
_diffrn_reflns_limit_l_min 0
_diffrn_reflns_number 1922
_diffrn_reflns_theta_max 25.01
_diffrn_reflns_theta_min 2.04
_diffrn_standards_decay_% <3.1
_diffrn_standards_interval_time '120 '
_diffrn_standards_number 3
_exptl_absorpt_coefficient_mu 0.075
_exptl_absorpt_correction_type none
_exptl_crystal_colour colourless
_exptl_crystal_density_diffrn 1.105
_exptl_crystal_description needle
_exptl_crystal_F_000 1504
_exptl_crystal_size_max 0.31
_exptl_crystal_size_mid 0.20
_exptl_crystal_size_min 0.17
_refine_diff_density_max 0.122
_refine_diff_density_min -0.133
_refine_ls_extinction_method none
_refine_ls_goodness_of_fit_all 1.012
_refine_ls_goodness_of_fit_obs 1.158
_refine_ls_matrix_type full
_refine_ls_number_parameters 181
_refine_ls_number_reflns 1804
_refine_ls_number_restraints 0
_refine_ls_restrained_S_all 1.012
_refine_ls_restrained_S_obs 1.158
_refine_ls_R_factor_all 0.1651
_refine_ls_R_factor_obs 0.0400
_refine_ls_shift/esd_max -0.028
_refine_ls_shift/esd_mean 0.005
_refine_ls_structure_factor_coef Fsqd
_refine_ls_weighting_scheme
; w = 1/[\s^2^(F~o~^2^) + (0.0399P)^2^ + 0.4222P]
where P = (F~o~^2^ + 2F~c~^2^)/3
;
_refine_ls_wR_factor_all 0.1092
_refine_ls_wR_factor_obs 0.0785
_reflns_number_observed 817
_reflns_number_total 1805
_reflns_observed_criterion >2sigma(I)
_cod_data_source_file fg1032.cif
_cod_data_source_block structure
_cod_depositor_comments
;
The following automatic conversions were performed:

'_symmetry_cell_setting' value 'Tetragonal' changed to 'tetragonal'
according to /home/saulius/struct/CIF-dictionaries/cif_core.dic
dictionary named 'cif_core.dic' version 2.4.1 from
2010-06-29.

'_geom_bond_publ_flag' value 'YES' changed to 'yes'
according to /home/saulius/struct/CIF-dictionaries/cif_core.dic
dictionary named 'cif_core.dic' version 2.4.1 from 2010-06-29 (12
times).

'_geom_angle_publ_flag' value 'YES' changed to 'yes'
according to /home/saulius/struct/CIF-dictionaries/cif_core.dic
dictionary named 'cif_core.dic' version 2.4.1 from 2010-06-29 (17
times).

Automatic conversion script
Id: cif_fix_values 1715 2011-07-08 13:25:40Z adriana 
;
_cod_original_sg_symbol_H-M 'I 41/a'
_cod_database_code 2003449

loop_
_symmetry_equiv_pos_as_xyz
'x, y, z'
'-x+1/2, -y, z+1/2'
'-y+3/4, x+1/4, z+1/4'
'y+3/4, -x+3/4, z+3/4'
'x+1/2, y+1/2, z+1/2'
'-x+1, -y+1/2, z+1'
'-y+5/4, x+3/4, z+3/4'
'y+5/4, -x+5/4, z+5/4'
'-x, -y, -z'
'x-1/2, y, -z-1/2'
'y-3/4, -x-1/4, -z-1/4'
'-y-3/4, x-3/4, -z-3/4'
'-x+1/2, -y+1/2, -z+1/2'
'x, y+1/2, -z'
'y-1/4, -x+1/4, -z+1/4'
'-y-1/4, x-1/4, -z-1/4'

loop_
_atom_site_aniso_label
_atom_site_aniso_U_11
_atom_site_aniso_U_12
_atom_site_aniso_U_13
_atom_site_aniso_U_22
_atom_site_aniso_U_23
_atom_site_aniso_U_33
C1 0.053(2) -0.0042(14) 0.0056(15) 0.058(2) 0.0006(14) 0.039(2)
C2 0.041(2) 0.0009(13) -0.0023(14) 0.053(2) -0.0012(13) 0.038(2)
C3 0.0354(15) 0.0036(13) -0.0004(13) 0.051(2) -0.0003(13) 0.041(2)
C4 0.051(2) -0.0088(14) -0.0010(15) 0.054(2) 0.0021(15) 0.043(2)
C5 0.071(2) -0.0009(14) 0.000(2) 0.039(2) 0.002(2) 0.054(2)
C6 0.068(2) 0.009(2) 0.004(2) 0.047(2) -0.001(2) 0.067(2)
C7 0.070(2) 0.002(2) 0.014(2) 0.057(2) -0.007(2) 0.053(2)
O8 0.079(2) 0.0057(12) 0.0222(12) 0.0786(15) 0.0095(11) 0.0505(14)
C9 0.076(3) 0.016(2) 0.009(2) 0.062(2) 0.008(2) 0.050(2)
O10 0.0543(12) 0.0021(9) -0.0116(9) 0.0444(12) -0.0057(10) 0.0491(11)
C11 0.077(3) 0.003(2) 0.021(2) 0.073(3) 0.017(2) 0.063(2)
C12 0.121(4) -0.017(3) 0.005(3) 0.078(3) -0.019(2) 0.066(3)

loop_
_atom_site_label
_atom_site_occupancy
_atom_site_fract_x
_atom_site_fract_y
_atom_site_fract_z
_atom_site_U_iso_or_equiv
_atom_site_thermal_displace_type
_atom_site_calc_flag
_atom_site_type_symbol
C1 1 0.06949(14) 0.33383(13) -0.0670(3) 0.0500(7) Uani d C
H1 1 0.0308(10) 0.3169(9) -0.1155(21) 0.035(6) Uiso d H
C2 1 0.13200(13) 0.30374(13) -0.1279(2) 0.0441(7) Uani d C
H2 1 0.1702(11) 0.3246(10) -0.0816(20) 0.043(6) Uiso d H
C3 1 0.14072(13) 0.31994(13) -0.2723(2) 0.0425(7) Uani d C
H3 1 0.1802(10) 0.2937(9) -0.2986(18) 0.031(6) Uiso d H
C4 1 0.15499(13) 0.39298(13) -0.3044(3) 0.0495(7) Uani d C
H4 1 0.1888(10) 0.4072(10) -0.2366(21) 0.040(6) Uiso d H
C5 1 0.09359(15) 0.43613(13) -0.2934(3) 0.0549(8) Uani d C
H5 1 0.0830(11) 0.4603(12) -0.3695(24) 0.056(8) Uiso d H
C6 1 0.0552(2) 0.44308(14) -0.1905(3) 0.0606(8) Uani d C
H6 1 0.0174(12) 0.4714(12) -0.1981(22) 0.057(8) Uiso d H
C7 1 0.0644(2) 0.41034(13) -0.0600(3) 0.0602(8) Uani d C
H7 1 0.0211(12) 0.4191(12) -0.0060(27) 0.074(9) Uiso d H
O8 1 0.06675(12) 0.30813(10) 0.0639(2) 0.0693(7) Uani d O
H8 1 0.0303(15) 0.3173(14) 0.0928(31) 0.085(13) Uiso d H
C9 1 0.1346(2) 0.2283(2) -0.1089(3) 0.0626(9) Uani d C
H9A 1 0.1738(14) 0.2096(13) -0.1534(25) 0.076(9) Uiso d H
H9B 1 0.1395(14) 0.2177(14) -0.0125(32) 0.097(11) Uiso d H
H9C 1 0.0963(13) 0.2066(13) -0.1459(26) 0.071(10) Uiso d H
O10 1 0.08475(9) 0.29930(10) -0.3492(2) 0.0493(5) Uani d O
H10 1 0.0855(15) 0.2586(15) -0.3634(29) 0.087(12) Uiso d H
C11 1 0.1882(2) 0.3994(2) -0.4377(4) 0.0714(10) Uani d C
H11A 1 0.1986(13) 0.4448(15) -0.4548(28) 0.085(11) Uiso d H
H11B 1 0.2307(15) 0.3731(13) -0.4477(27) 0.093(11) Uiso d H
H11C 1 0.1589(15) 0.3839(15) -0.5055(31) 0.091(13) Uiso d H
C12 1 0.1212(3) 0.4426(2) 0.0172(4) 0.0882(12) Uani d C
H12A 1 0.1132(15) 0.4909(17) 0.0258(31) 0.107(12) Uiso d H
H12B 1 0.1291(17) 0.4206(19) 0.1054(40) 0.144(17) Uiso d H
H12C 1 0.1597(14) 0.4416(14) -0.0255(29) 0.071(12) Uiso d H

loop_
_atom_type_symbol
_atom_type_description
_atom_type_scat_source
_atom_type_scat_dispersion_real
_atom_type_scat_dispersion_imag
C C 'International Tables Vol C Tables 4.2.6.8 and 6.1.1.4' 0.0033 0.001
H H 'International Tables Vol C Tables 4.2.6.8 and 6.1.1.4' 0.0000 0.000
O O 'International Tables Vol C Tables 4.2.6.8 and 6.1.1.4' 0.0106 0.006

loop_
_geom_angle_atom_site_label_1
_geom_angle_atom_site_label_2
_geom_angle_atom_site_label_3
_geom_angle
_geom_angle_publ_flag
O8 C1 C2 106.0(2) yes
O8 C1 C7 107.9(2) yes
C2 C1 C7 117.9(2) yes
O8 C1 H1 108.9(12) ?
C2 C1 H1 107.5(12) ?
C7 C1 H1 108.4(11) ?
C9 C2 C1 111.5(2) yes
C9 C2 C3 109.3(2) yes
C1 C2 C3 114.3(2) yes
C9 C2 H2 109.1(12) ?
C1 C2 H2 105.5(12) ?
C3 C2 H2 106.9(12) ?
O10 C3 C4 107.6(2) yes
O10 C3 C2 112.8(2) yes
C4 C3 C2 115.7(2) yes
O10 C3 H3 108.6(11) ?
C4 C3 H3 107.5(11) ?
C2 C3 H3 104.3(11) ?
C5 C4 C3 112.3(2) yes
C5 C4 C11 111.9(3) yes
C3 C4 C11 110.9(2) yes
C5 C4 H4 109.3(11) ?
C3 C4 H4 104.1(11) ?
C11 C4 H4 107.9(12) ?
C6 C5 C4 126.6(3) yes
C6 C5 H5 119.1(15) ?
C4 C5 H5 114.3(15) ?
C5 C6 C7 127.1(3) yes
C5 C6 H6 117.4(15) ?
C7 C6 H6 115.5(14) ?
C6 C7 C12 111.9(3) yes
C6 C7 C1 113.5(2) yes
C12 C7 C1 113.3(3) yes
C6 C7 H7 107.6(15) ?
C12 C7 H7 105.5(14) ?
C1 C7 H7 104.3(14) ?
C1 O8 H8 107.(2) ?
C2 C9 H9A 110.1(15) ?
C2 C9 H9B 109.5(16) ?
H9A C9 H9B 108.(2) ?
C2 C9 H9C 111.7(16) ?
H9A C9 H9C 106.(2) ?
H9B C9 H9C 112.(2) ?
C3 O10 H10 112.(2) ?
C4 C11 H11A 110.1(18) ?
C4 C11 H11B 114.5(17) ?
H11A C11 H11B 107.(2) ?
C4 C11 H11C 111.1(17) ?
H11A C11 H11C 108.(3) ?
H11B C11 H11C 106.(3) ?
C7 C12 H12A 109.8(19) ?
C7 C12 H12B 113.(2) ?
H12A C12 H12B 112.(3) ?
C7 C12 H12C 112.1(19) ?
H12A C12 H12C 102.(3) ?
H12B C12 H12C 108.(3) ?

loop_
_geom_bond_atom_site_label_1
_geom_bond_atom_site_label_2
_geom_bond_distance
_geom_bond_publ_flag
C1 O8 1.442(3) yes
C1 C2 1.519(3) yes
C1 C7 1.531(3) yes
C1 H1 0.98(2) ?
C2 C9 1.519(4) yes
C2 C3 1.531(3) yes
C2 H2 0.99(2) ?
C3 O10 1.429(3) yes
C3 C4 1.520(3) yes
C3 H3 0.98(2) ?
C4 C5 1.501(4) yes
C4 C11 1.529(4) yes
C4 H4 1.01(2) ?
C5 C6 1.314(4) yes
C5 H5 0.94(2) ?
C6 C7 1.505(4) yes
C6 H6 0.95(2) ?
C7 C12 1.527(5) yes
C7 H7 1.04(3) ?
O8 H8 0.81(3) ?
C9 H9A 0.98(3) ?
C9 H9B 1.02(3) ?
C9 H9C 0.96(3) ?
O10 H10 0.83(3) ?
C11 H11A 0.95(3) ?
C11 H11B 1.00(3) ?
C11 H11C 0.96(3) ?
C12 H12A 0.98(3) ?
C12 H12B 1.02(4) ?
C12 H12C 0.88(3) ?

loop_
_geom_torsion_atom_site_label_1
_geom_torsion_atom_site_label_2
_geom_torsion_atom_site_label_3
_geom_torsion_atom_site_label_4
_geom_torsion
O8 C1 C2 C9 50.2(3)
C7 C1 C2 C9 171.1(3)
O8 C1 C2 C3 174.7(2)
C7 C1 C2 C3 -64.3(3)
C9 C2 C3 O10 68.7(3)
C1 C2 C3 O10 -57.0(3)
C9 C2 C3 C4 -166.7(3)
C1 C2 C3 C4 67.6(3)
O10 C3 C4 C5 51.8(3)
C2 C3 C4 C5 -75.4(3)
O10 C3 C4 C11 -74.3(3)
C2 C3 C4 C11 158.5(3)
C3 C4 C5 C6 56.5(4)
C11 C4 C5 C6 -178.0(3)
C4 C5 C6 C7 0.9(5)
C5 C6 C7 C12 74.9(4)
C5 C6 C7 C1 -54.8(4)
O8 C1 C7 C6 -170.5(3)
C2 C1 C7 C6 69.5(3)
O8 C1 C7 C12 60.5(3)
C2 C1 C7 C12 -59.5(4)
